data_7243929
loop_
_publ_author_name
'Wen, Ming-Yue'
'Ren, Li'
'Cui, Guang-Hua'

_publ_section_title
;
 Two Co(ii) complexes containing pyridylbenzimidazole ligands as
 chemosensors for the sensing of levofloxacin, acetylacetone, and Ni2+
 with high selectivity and sensitivity
;
_journal_issue 48
_journal_name_full CrystEngComm
_journal_page_first 8563
_journal_page_last 8571
_journal_paper_doi 10.1039/D1CE01271A
_journal_volume 23
_journal_year 2021
_chemical_formula_moiety 'C76 H62 Co2 N14 O12, 2(H2 O)'
_chemical_formula_sum 'C76 H66 Co2 N14 O14'
_chemical_formula_weight 1517.28
_space_group_crystal_system monoclinic
_space_group_IT_number 14
_space_group_name_Hall '-P 2yn'
_space_group_name_H-M_alt 'P 1 21/n 1'
_atom_sites_solution_hydrogens mixed
_atom_sites_solution_primary iterative
_audit_creation_date 2021-06-27
_audit_creation_method
;
Olex2 1.3
(compiled 2020.06.28 svn.raecde09e for OlexSys, GUI svn.r6132)
;
_audit_update_record
;
2021-07-03 deposited with the CCDC.	2021-11-03 downloaded from the CCDC.
;
_cell_angle_alpha 90
_cell_angle_beta 95.079(6)
_cell_angle_gamma 90
_cell_formula_units_Z 2
_cell_length_a 12.6220(9)
_cell_length_b 11.7644(9)
_cell_length_c 23.5657(17)
_cell_measurement_reflns_used 9973
_cell_measurement_temperature 296(2)
_cell_measurement_theta_max 27.5610
_cell_measurement_theta_min 2.0940
_cell_volume 3485.5(4)
_computing_molecular_graphics 'Olex2 1.3 (Dolomanov et al., 2009)'
_computing_publication_material 'Olex2 1.3 (Dolomanov et al., 2009)'
_computing_structure_refinement 'SHELXL 2018/3 (Sheldrick, 2015)'
_computing_structure_solution 'olex2.solve 1.3 (Bourhis et al., 2015)'
_diffrn_ambient_temperature 296(2)
_diffrn_measured_fraction_theta_full 0.993
_diffrn_measured_fraction_theta_max 0.951
_diffrn_measurement_device_type 'XtaLAB Mini II'
_diffrn_measurement_method '\w scans'
_diffrn_radiation_type MoK\a
_diffrn_radiation_wavelength 0.71073
_diffrn_reflns_av_R_equivalents 0.0549
_diffrn_reflns_av_unetI/netI 0.0413
_diffrn_reflns_Laue_measured_fraction_full 0.993
_diffrn_reflns_Laue_measured_fraction_max 0.951
_diffrn_reflns_limit_h_max 17
_diffrn_reflns_limit_h_min -16
_diffrn_reflns_limit_k_max 16
_diffrn_reflns_limit_k_min -16
_diffrn_reflns_limit_l_max 29
_diffrn_reflns_limit_l_min -33
_diffrn_reflns_number 56420
_diffrn_reflns_point_group_measured_fraction_full 0.993
_diffrn_reflns_point_group_measured_fraction_max 0.951
_diffrn_reflns_theta_full 25.242
_diffrn_reflns_theta_max 30.579
_diffrn_reflns_theta_min 2.371
_exptl_absorpt_coefficient_mu 0.555
_exptl_absorpt_correction_T_max 0.768
_exptl_absorpt_correction_T_min 0.756
_exptl_absorpt_correction_type multi-scan
_exptl_absorpt_process_details
;
CrysAlisPro 1.171.39.46e (Rigaku Oxford Diffraction, 2018)
Empirical absorption correction using spherical harmonics,
 implemented in SCALE3 ABSPACK scaling algorithm.
;
_exptl_crystal_colour orange
_exptl_crystal_colour_primary orange
_exptl_crystal_density_diffrn 1.446
_exptl_crystal_description block
_exptl_crystal_F_000 1572
_exptl_crystal_size_max 0.23
_exptl_crystal_size_mid 0.22
_exptl_crystal_size_min 0.21
_refine_diff_density_max 1.093
_refine_diff_density_min -0.724
_refine_diff_density_rms 0.060
_refine_ls_extinction_method none
_refine_ls_goodness_of_fit_ref 1.028
_refine_ls_hydrogen_treatment mixed
_refine_ls_matrix_type full
_refine_ls_number_parameters 503
_refine_ls_number_reflns 10181
_refine_ls_number_restraints 48
_refine_ls_restrained_S_all 1.076
_refine_ls_R_factor_all 0.0844
_refine_ls_R_factor_gt 0.0505
_refine_ls_shift/su_max 0.001
_refine_ls_shift/su_mean 0.000
_refine_ls_structure_factor_coef Fsqd
_refine_ls_weighting_details 'w=1/[\s^2^(Fo^2^)+(0.0488P)^2^+2.1482P] where P=(Fo^2^+2Fc^2^)/3'
_refine_ls_weighting_scheme calc
_refine_ls_wR_factor_gt 0.1148
_refine_ls_wR_factor_ref 0.1313
_reflns_Friedel_coverage 0.000
_reflns_number_gt 6841
_reflns_number_total 10181
_reflns_threshold_expression 'I > 2\s(I)'
_cod_data_source_file d1ce01271a2.cif
_cod_data_source_block x
_cod_depositor_comments 'Adding full bibliography for 7243928--7243929.cif.'
_cod_database_code 7243929
_shelx_shelxl_version_number 2018/3
_shelx_space_group_comment
;
The symmetry employed for this shelxl refinement is uniquely defined
by the following loop, which should always be used as a source of
symmetry information in preference to the above space-group names.
They are only intended as comments.
;
_shelx_estimated_absorpt_t_max 0.892
_shelx_estimated_absorpt_t_min 0.883
_olex2_refinement_description
;
1. Fixed Uiso
 At 1.2 times of:
  All C(H) groups, All C(H,H) groups
 At 1.5 times of:
  All O(H,H) groups
2. Restrained distances
 O1W-H1WA = O1W-H1WB
 0.82 with sigma of 0.01
 H1WA-H1WB
 1.39 with sigma of 0.01
 O5-O6 \\sim O5B-O6B
 with sigma of 0.02
 N1-O5 \\sim N1-O6 \\sim N1-O5B \\sim N1-O6B
 with sigma of 0.01
3. Restrained planarity
 N1, C3, O5, O6
 with sigma of 0.1
 N1, C3, O5B, O6B
 with sigma of 0.1
4. Uiso/Uaniso restraints and constraints
O5 \\sim O6 \\sim O5B \\sim O6B: within 3.8A with sigma of 0.02 and sigma for
terminal atoms of 0.04 within 3.8A
5. Others
 Sof(O5B)=Sof(O6B)=1-FVAR(1)
 Sof(O5)=Sof(O6)=FVAR(1)
6.a Secondary CH2 refined with riding coordinates:
 C21(H21A,H21B), C22(H22A,H22B), C23(H23A,H23B), C24(H24A,H24B), C25(H25A,
 H25B), C26(H26A,H26B)
6.b Aromatic/amide H refined with riding coordinates:
 C4(H4), C5(H5), C6(H6), C11(H11), C12(H12), C13(H13), C14(H14), C17(H17),
 C18(H18), C19(H19), C20(H20), C29(H29), C30(H30), C31(H31), C32(H32), C35(H35),
  C36(H36), C37(H37), C38(H38)
;
_olex2_submission_special_instructions 'No special instructions were received'

loop_
_space_group_symop_operation_xyz
'x, y, z'
'-x+1/2, y+1/2, -z+1/2'
'-x, -y, -z'
'x-1/2, -y-1/2, z-1/2'

loop_
_atom_site_label
_atom_site_type_symbol
_atom_site_fract_x
_atom_site_fract_y
_atom_site_fract_z
_atom_site_U_iso_or_equiv
_atom_site_adp_type
_atom_site_occupancy
_atom_site_site_symmetry_order
_atom_site_calc_flag
_atom_site_refinement_flags_posn
_atom_site_refinement_flags_adp
_atom_site_refinement_flags_occupancy
_atom_site_disorder_assembly
_atom_site_disorder_group
Co1 Co 0.89931(2) 0.72836(2) 0.60906(2) 0.03463(9) Uani 1 1 d . . . . .
O1 O 1.1113(2) 0.8843(2) 0.50911(8) 0.1020(9) Uani 1 1 d . . . . .
O2 O 1.01815(14) 0.78055(15) 0.56263(7) 0.0512(4) Uani 1 1 d . . . . .
O3 O 1.18136(14) 0.69634(16) 0.68039(9) 0.0647(5) Uani 1 1 d . . . . .
O4 O 1.00998(12) 0.74476(13) 0.68026(6) 0.0405(3) Uani 1 1 d . . . . .
O5 O 1.1503(5) 0.8603(7) 0.7834(3) 0.101(3) Uani 0.623(6) 1 d D U P A 1
O6 O 1.3113(3) 0.9170(4) 0.77517(19) 0.107(2) Uani 0.623(6) 1 d D U P A 1
O5B O 1.1798(11) 0.8204(6) 0.7764(5) 0.093(4) Uani 0.377(6) 1 d D U P A 2
O6B O 1.2026(7) 0.9797(5) 0.8037(2) 0.111(4) Uani 0.377(6) 1 d D U P A 2
O1W O 0.9926(2) 0.6140(3) 0.77681(12) 0.1103(10) Uani 1 1 d D . . . .
H1WA H 1.046(2) 0.621(5) 0.7989(15) 0.165 Uiso 1 1 d D U . . .
H1WB H 0.995(4) 0.647(4) 0.7462(11) 0.165 Uiso 1 1 d D U . . .
N1 N 1.2094(3) 0.9125(2) 0.76060(12) 0.0808(9) Uani 1 1 d D . . . .
N2 N 0.62790(14) 0.74717(16) 0.69957(8) 0.0432(4) Uani 1 1 d . . . . .
N3 N 0.77712(14) 0.69199(15) 0.66224(7) 0.0364(4) Uani 1 1 d . . . . .
N4 N 0.82528(14) 0.89131(15) 0.62026(8) 0.0384(4) Uani 1 1 d . . . . .
N5 N 0.25966(18) 0.4563(2) 0.52581(8) 0.0551(5) Uani 1 1 d . . . . .
N6 N 0.20382(15) 0.32298(17) 0.46277(8) 0.0432(4) Uani 1 1 d . . . . .
N7 N 0.05193(15) 0.44546(15) 0.40702(8) 0.0398(4) Uani 1 1 d . . . . .
C1 C 1.12433(18) 0.93060(19) 0.60573(10) 0.0415(5) Uani 1 1 d . . . . .
C2 C 1.13735(16) 0.88650(18) 0.66111(9) 0.0364(4) Uani 1 1 d . . . . .
C3 C 1.18602(19) 0.9560(2) 0.70320(11) 0.0477(6) Uani 1 1 d . . . . .
C4 C 1.2185(2) 1.0655(2) 0.69408(14) 0.0622(7) Uani 1 1 d . . . . .
H4 H 1.249331 1.109570 0.723867 0.075 Uiso 1 1 calc R U . . .
C5 C 1.2041(2) 1.1077(2) 0.63957(14) 0.0643(8) Uani 1 1 d . . . . .
H5 H 1.224924 1.181600 0.632092 0.077 Uiso 1 1 calc R U . . .
C6 C 1.1585(2) 1.0404(2) 0.59577(12) 0.0558(6) Uani 1 1 d . . . . .
H6 H 1.150681 1.069382 0.558921 0.067 Uiso 1 1 calc R U . . .
C7 C 1.0796(2) 0.8608(2) 0.55477(10) 0.0462(5) Uani 1 1 d . . . . .
C8 C 1.10808(17) 0.76495(19) 0.67474(9) 0.0378(4) Uani 1 1 d . . . . .
C9 C 0.71437(16) 0.77900(18) 0.67222(9) 0.0358(4) Uani 1 1 d . . . . .
C10 C 0.63587(19) 0.6306(2) 0.70667(10) 0.0451(5) Uani 1 1 d . . . . .
C11 C 0.5693(2) 0.5518(3) 0.73007(12) 0.0603(7) Uani 1 1 d . . . . .
H11 H 0.507806 0.574159 0.746068 0.072 Uiso 1 1 calc R U . . .
C12 C 0.5989(2) 0.4405(3) 0.72826(13) 0.0659(8) Uani 1 1 d . . . . .
H12 H 0.556457 0.385543 0.743355 0.079 Uiso 1 1 calc R U . . .
C13 C 0.6907(2) 0.4069(2) 0.70450(11) 0.0597(7) Uani 1 1 d . . . . .
H13 H 0.707229 0.329900 0.703881 0.072 Uiso 1 1 calc R U . . .
C14 C 0.7582(2) 0.4830(2) 0.68182(10) 0.0505(6) Uani 1 1 d . . . . .
H14 H 0.820216 0.459543 0.666674 0.061 Uiso 1 1 calc R U . . .
C15 C 0.72860(18) 0.59756(19) 0.68279(9) 0.0400(5) Uani 1 1 d . . . . .
C16 C 0.74254(17) 0.89322(18) 0.65298(9) 0.0369(4) Uani 1 1 d . . . . .
C17 C 0.69193(19) 0.9928(2) 0.66545(11) 0.0464(5) Uani 1 1 d . . . . .
H17 H 0.636097 0.992331 0.688688 0.056 Uiso 1 1 calc R U . . .
C18 C 0.7257(2) 1.0929(2) 0.64282(12) 0.0579(7) Uani 1 1 d . . . . .
H18 H 0.693134 1.161220 0.650936 0.070 Uiso 1 1 calc R U . . .
C19 C 0.8075(2) 1.0916(2) 0.60827(12) 0.0592(7) Uani 1 1 d . . . . .
H19 H 0.830210 1.158243 0.591969 0.071 Uiso 1 1 calc R U . . .
C20 C 0.8552(2) 0.9894(2) 0.59828(11) 0.0485(6) Uani 1 1 d . . . . .
H20 H 0.911049 0.988629 0.575061 0.058 Uiso 1 1 calc R U . . .
C21 C 0.53023(19) 0.8118(2) 0.70863(12) 0.0546(6) Uani 1 1 d . . . . .
H21A H 0.549945 0.883093 0.727409 0.066 Uiso 1 1 calc R U . . .
H21B H 0.488186 0.768787 0.733642 0.066 Uiso 1 1 calc R U . . .
C22 C 0.4632(2) 0.8365(2) 0.65356(13) 0.0591(7) Uani 1 1 d . . . . .
H22A H 0.502435 0.886677 0.630344 0.071 Uiso 1 1 calc R U . . .
H22B H 0.399024 0.875902 0.662195 0.071 Uiso 1 1 calc R U . . .
C23 C 0.4325(2) 0.7302(2) 0.61977(13) 0.0611(7) Uani 1 1 d . . . . .
H23A H 0.496719 0.689837 0.612056 0.073 Uiso 1 1 calc R U . . .
H23B H 0.391867 0.680887 0.642731 0.073 Uiso 1 1 calc R U . . .
C24 C 0.3676(2) 0.7539(3) 0.56385(14) 0.0646(8) Uani 1 1 d . . . . .
H24A H 0.405821 0.807540 0.541938 0.078 Uiso 1 1 calc R U . . .
H24B H 0.300775 0.788869 0.571581 0.078 Uiso 1 1 calc R U . . .
C25 C 0.3448(2) 0.6468(3) 0.52863(12) 0.0665(8) Uani 1 1 d . . . . .
H25A H 0.310122 0.667634 0.491706 0.080 Uiso 1 1 calc R U . . .
H25B H 0.411408 0.609738 0.522484 0.080 Uiso 1 1 calc R U . . .
C26 C 0.2743(3) 0.5642(3) 0.55757(11) 0.0662(8) Uani 1 1 d . . . . .
H26A H 0.305994 0.548452 0.595772 0.079 Uiso 1 1 calc R U . . .
H26B H 0.205412 0.598978 0.560761 0.079 Uiso 1 1 calc R U . . .
C27 C 0.18939(17) 0.4286(2) 0.48020(9) 0.0402(5) Uani 1 1 d . . . . .
C28 C 0.3235(2) 0.3616(3) 0.53786(10) 0.0569(7) Uani 1 1 d . . . . .
C29 C 0.4070(3) 0.3420(4) 0.57933(13) 0.0841(11) Uani 1 1 d . . . . .
H29 H 0.430009 0.397684 0.605567 0.101 Uiso 1 1 calc R U . . .
C30 C 0.4530(3) 0.2382(4) 0.57979(15) 0.0960(13) Uani 1 1 d . . . . .
H30 H 0.509288 0.222483 0.606828 0.115 Uiso 1 1 calc R U . . .
C31 C 0.4184(3) 0.1543(4) 0.54083(14) 0.0851(11) Uani 1 1 d . . . . .
H31 H 0.452294 0.084060 0.542730 0.102 Uiso 1 1 calc R U . . .
C32 C 0.3349(2) 0.1717(3) 0.49918(12) 0.0667(8) Uani 1 1 d . . . . .
H32 H 0.311986 0.115138 0.473397 0.080 Uiso 1 1 calc R U . . .
C33 C 0.28733(19) 0.2792(2) 0.49826(10) 0.0509(6) Uani 1 1 d . . . . .
C34 C 0.10628(18) 0.49988(19) 0.45073(9) 0.0420(5) Uani 1 1 d . . . . .
C35 C 0.0821(2) 0.6101(2) 0.46427(12) 0.0571(7) Uani 1 1 d . . . . .
H35 H 0.120509 0.646401 0.494530 0.069 Uiso 1 1 calc R U . . .
C36 C 0.0012(2) 0.6665(2) 0.43305(13) 0.0635(8) Uani 1 1 d . . . . .
H36 H -0.015539 0.741008 0.441939 0.076 Uiso 1 1 calc R U . . .
C37 C -0.0550(2) 0.6107(2) 0.38819(13) 0.0596(7) Uani 1 1 d . . . . .
H37 H -0.110282 0.646525 0.366373 0.072 Uiso 1 1 calc R U . . .
C38 C -0.0264(2) 0.50008(19) 0.37685(11) 0.0472(5) Uani 1 1 d . . . . .
H38 H -0.063565 0.462094 0.346733 0.057 Uiso 1 1 calc R U . . .

loop_
_atom_site_aniso_label
_atom_site_aniso_U_11
_atom_site_aniso_U_22
_atom_site_aniso_U_33
_atom_site_aniso_U_23
_atom_site_aniso_U_13
_atom_site_aniso_U_12
Co1 0.03932(16) 0.03410(15) 0.03083(14) -0.00406(11) 0.00507(10) -0.00163(12)
O1 0.178(3) 0.0920(17) 0.0397(11) -0.0027(11) 0.0304(13) -0.0663(17)
O2 0.0629(11) 0.0536(10) 0.0393(8) -0.0141(7) 0.0170(7) -0.0179(8)
O3 0.0503(11) 0.0480(10) 0.0943(15) 0.0170(10) -0.0020(10) 0.0069(8)
O4 0.0412(8) 0.0442(9) 0.0361(8) -0.0001(6) 0.0038(6) -0.0060(6)
O5 0.069(3) 0.188(7) 0.047(3) 0.003(4) 0.0057(19) 0.012(4)
O6 0.079(3) 0.132(4) 0.099(3) 0.012(3) -0.052(2) -0.025(3)
O5B 0.166(11) 0.066(4) 0.045(4) -0.001(3) 0.001(6) -0.006(6)
O6B 0.201(9) 0.088(5) 0.044(3) -0.014(3) 0.010(4) -0.061(5)
O1W 0.097(2) 0.141(3) 0.0913(19) 0.0595(19) -0.0003(14) -0.0451(18)
N1 0.111(3) 0.0586(17) 0.0644(18) -0.0101(14) -0.0411(17) -0.0105(16)
N2 0.0359(10) 0.0490(11) 0.0458(10) -0.0055(8) 0.0098(8) -0.0080(8)
N3 0.0434(10) 0.0327(9) 0.0335(9) -0.0011(7) 0.0054(7) -0.0043(7)
N4 0.0432(10) 0.0352(9) 0.0374(9) 0.0028(7) 0.0068(7) -0.0010(8)
N5 0.0593(13) 0.0700(15) 0.0355(10) -0.0129(10) 0.0019(9) -0.0215(11)
N6 0.0453(11) 0.0508(11) 0.0333(9) -0.0019(8) 0.0020(7) -0.0030(9)
N7 0.0443(10) 0.0371(9) 0.0383(9) -0.0054(8) 0.0051(8) -0.0022(8)
C1 0.0451(12) 0.0354(11) 0.0452(12) -0.0021(9) 0.0114(9) -0.0046(9)
C2 0.0322(10) 0.0351(10) 0.0419(11) -0.0071(9) 0.0035(8) -0.0004(8)
C3 0.0464(13) 0.0403(12) 0.0541(14) -0.0099(11) -0.0083(10) 0.0011(10)
C4 0.0602(17) 0.0412(13) 0.082(2) -0.0177(14) -0.0102(14) -0.0075(12)
C5 0.0653(18) 0.0335(12) 0.094(2) -0.0053(14) 0.0087(15) -0.0112(12)
C6 0.0669(17) 0.0399(13) 0.0622(16) 0.0045(12) 0.0144(13) -0.0087(12)
C7 0.0618(15) 0.0387(12) 0.0393(12) -0.0010(10) 0.0102(10) -0.0057(10)
C8 0.0440(12) 0.0379(11) 0.0311(10) -0.0016(9) 0.0014(8) -0.0022(9)
C9 0.0342(10) 0.0387(11) 0.0344(10) -0.0064(9) 0.0036(8) -0.0066(8)
C10 0.0445(13) 0.0473(13) 0.0432(12) -0.0003(10) 0.0019(9) -0.0130(10)
C11 0.0507(15) 0.0690(19) 0.0620(17) 0.0078(14) 0.0098(12) -0.0190(13)
C12 0.0690(19) 0.0637(18) 0.0637(17) 0.0150(14) -0.0008(14) -0.0280(15)
C13 0.082(2) 0.0419(13) 0.0527(15) 0.0075(11) -0.0050(14) -0.0161(13)
C14 0.0664(16) 0.0404(12) 0.0446(13) 0.0036(10) 0.0040(11) -0.0034(11)
C15 0.0454(12) 0.0392(11) 0.0351(11) 0.0010(9) 0.0019(9) -0.0092(9)
C16 0.0385(11) 0.0370(11) 0.0348(10) -0.0070(8) 0.0015(8) -0.0030(9)
C17 0.0459(13) 0.0410(12) 0.0532(14) -0.0076(10) 0.0090(10) 0.0010(10)
C18 0.0685(17) 0.0362(13) 0.0690(17) -0.0061(12) 0.0051(14) 0.0093(12)
C19 0.0735(18) 0.0364(13) 0.0685(18) 0.0087(12) 0.0107(14) 0.0012(12)
C20 0.0571(15) 0.0407(12) 0.0493(13) 0.0095(10) 0.0134(11) 0.0021(11)
C21 0.0413(13) 0.0613(16) 0.0636(16) -0.0200(13) 0.0177(11) -0.0070(11)
C22 0.0385(13) 0.0563(16) 0.0818(19) -0.0221(14) 0.0013(12) 0.0011(11)
C23 0.0534(15) 0.0547(15) 0.0730(18) -0.0159(14) -0.0062(13) -0.0043(13)
C24 0.0526(16) 0.0626(18) 0.077(2) -0.0060(14) -0.0042(13) -0.0131(13)
C25 0.0673(18) 0.076(2) 0.0563(16) -0.0088(14) 0.0041(13) -0.0269(15)
C26 0.080(2) 0.0762(19) 0.0420(14) -0.0223(13) 0.0059(13) -0.0352(16)
C27 0.0426(12) 0.0489(13) 0.0294(10) -0.0077(9) 0.0060(8) -0.0106(10)
C28 0.0514(15) 0.080(2) 0.0388(13) 0.0016(13) 0.0007(10) -0.0120(14)
C29 0.067(2) 0.134(3) 0.0480(17) 0.0030(19) -0.0141(14) -0.015(2)
C30 0.071(2) 0.151(4) 0.061(2) 0.016(2) -0.0215(17) 0.010(2)
C31 0.072(2) 0.114(3) 0.067(2) 0.019(2) -0.0085(16) 0.026(2)
C32 0.0636(18) 0.082(2) 0.0530(16) 0.0074(15) -0.0028(13) 0.0180(16)
C33 0.0440(13) 0.0722(17) 0.0361(11) 0.0075(11) 0.0012(9) -0.0010(12)
C34 0.0467(13) 0.0412(12) 0.0396(11) -0.0080(9) 0.0131(9) -0.0089(10)
C35 0.0664(17) 0.0476(14) 0.0581(16) -0.0195(12) 0.0093(13) -0.0101(13)
C36 0.0780(19) 0.0329(12) 0.082(2) -0.0147(13) 0.0211(16) -0.0002(12)
C37 0.0659(17) 0.0390(13) 0.0741(18) -0.0045(13) 0.0069(14) 0.0123(12)
C38 0.0529(14) 0.0357(11) 0.0522(14) -0.0067(10) -0.0004(11) 0.0047(10)

loop_
_atom_type_symbol
_atom_type_description
_atom_type_scat_dispersion_real
_atom_type_scat_dispersion_imag
_atom_type_scat_source
C C 0.0033 0.0016 'International Tables Vol C Tables 4.2.6.8 and 6.1.1.4'
H H 0.0000 0.0000 'International Tables Vol C Tables 4.2.6.8 and 6.1.1.4'
Co Co 0.3494 0.9721 'International Tables Vol C Tables 4.2.6.8 and 6.1.1.4'
N N 0.0061 0.0033 'International Tables Vol C Tables 4.2.6.8 and 6.1.1.4'
O O 0.0106 0.0060 'International Tables Vol C Tables 4.2.6.8 and 6.1.1.4'

loop_
_geom_angle_atom_site_label_1
_geom_angle_atom_site_label_2
_geom_angle_atom_site_label_3
_geom_angle
_geom_angle_site_symmetry_1
_geom_angle_site_symmetry_3
_geom_angle_publ_flag
O2 Co1 O4 86.09(6) . . ?
O2 Co1 N3 173.49(7) . . ?
O2 Co1 N4 98.39(7) . . ?
O2 Co1 N6 94.94(7) . 3_666 ?
O2 Co1 N7 87.50(7) . 3_666 ?
O4 Co1 N3 90.78(6) . . ?
O4 Co1 N4 94.91(6) . . ?
O4 Co1 N6 168.56(7) . 3_666 ?
O4 Co1 N7 92.70(6) . 3_666 ?
N3 Co1 N4 76.18(7) . . ?
N3 Co1 N6 89.26(7) . 3_666 ?
N3 Co1 N7 98.35(7) . 3_666 ?
N4 Co1 N7 170.67(7) . 3_666 ?
N6 Co1 N4 96.21(7) 3_666 . ?
N6 Co1 N7 75.97(7) 3_666 3_666 ?
C7 O2 Co1 144.03(15) . . ?
C8 O4 Co1 121.24(13) . . ?
H1WA O1W H1WB 114.8(19) . . ?
O5 N1 O6 124.9(5) . . ?
O5 N1 C3 122.8(5) . . ?
O6 N1 C3 110.2(3) . . ?
O5B N1 O6B 105.0(6) . . ?
O5B N1 C3 123.9(6) . . ?
O6B N1 C3 119.5(4) . . ?
C9 N2 C10 106.00(19) . . ?
C9 N2 C21 129.5(2) . . ?
C10 N2 C21 123.0(2) . . ?
C9 N3 Co1 115.25(14) . . ?
C9 N3 C15 105.59(17) . . ?
C15 N3 Co1 137.90(15) . . ?
C16 N4 Co1 116.67(14) . . ?
C20 N4 Co1 125.50(15) . . ?
C20 N4 C16 117.83(19) . . ?
C27 N5 C26 130.1(3) . . ?
C27 N5 C28 107.1(2) . . ?
C28 N5 C26 122.8(2) . . ?
C27 N6 Co1 114.89(15) . 3_666 ?
C27 N6 C33 106.2(2) . . ?
C33 N6 Co1 138.87(18) . 3_666 ?
C34 N7 Co1 116.51(15) . 3_666 ?
C38 N7 Co1 124.63(15) . 3_666 ?
C38 N7 C34 118.9(2) . . ?
C2 C1 C7 122.69(19) . . ?
C6 C1 C2 119.3(2) . . ?
C6 C1 C7 117.9(2) . . ?
C1 C2 C8 122.37(18) . . ?
C3 C2 C1 117.2(2) . . ?
C3 C2 C8 120.3(2) . . ?
C2 C3 N1 120.0(2) . . ?
C4 C3 N1 115.9(2) . . ?
C4 C3 C2 124.1(2) . . ?
C3 C4 H4 121.0 . . ?
C5 C4 C3 117.9(2) . . ?
C5 C4 H4 121.0 . . ?
C4 C5 H5 119.9 . . ?
C4 C5 C6 120.2(2) . . ?
C6 C5 H5 119.9 . . ?
C1 C6 H6 119.3 . . ?
C5 C6 C1 121.4(3) . . ?
C5 C6 H6 119.3 . . ?
O1 C7 O2 124.3(2) . . ?
O1 C7 C1 116.7(2) . . ?
O2 C7 C1 118.9(2) . . ?
O3 C8 O4 126.5(2) . . ?
O3 C8 C2 116.6(2) . . ?
O4 C8 C2 116.90(19) . . ?
N2 C9 C16 128.3(2) . . ?
N3 C9 N2 112.68(19) . . ?
N3 C9 C16 119.02(18) . . ?
N2 C10 C11 131.7(2) . . ?
N2 C10 C15 106.33(19) . . ?
C11 C10 C15 121.9(2) . . ?
C10 C11 H11 121.7 . . ?
C12 C11 C10 116.6(3) . . ?
C12 C11 H11 121.7 . . ?
C11 C12 H12 119.1 . . ?
C11 C12 C13 121.8(3) . . ?
C13 C12 H12 119.1 . . ?
C12 C13 H13 118.7 . . ?
C14 C13 C12 122.6(3) . . ?
C14 C13 H13 118.7 . . ?
C13 C14 H14 121.8 . . ?
C13 C14 C15 116.4(3) . . ?
C15 C14 H14 121.8 . . ?
N3 C15 C10 109.4(2) . . ?
N3 C15 C14 130.0(2) . . ?
C10 C15 C14 120.6(2) . . ?
N4 C16 C9 112.35(18) . . ?
N4 C16 C17 122.1(2) . . ?
C17 C16 C9 125.5(2) . . ?
C16 C17 H17 120.7 . . ?
C18 C17 C16 118.7(2) . . ?
C18 C17 H17 120.7 . . ?
C17 C18 H18 120.1 . . ?
C19 C18 C17 119.7(2) . . ?
C19 C18 H18 120.1 . . ?
C18 C19 H19 120.8 . . ?
C18 C19 C20 118.5(2) . . ?
C20 C19 H19 120.8 . . ?
N4 C20 C19 123.2(2) . . ?
N4 C20 H20 118.4 . . ?
C19 C20 H20 118.4 . . ?
N2 C21 H21A 109.1 . . ?
N2 C21 H21B 109.1 . . ?
N2 C21 C22 112.6(2) . . ?
H21A C21 H21B 107.8 . . ?
C22 C21 H21A 109.1 . . ?
C22 C21 H21B 109.1 . . ?
C21 C22 H22A 109.0 . . ?
C21 C22 H22B 109.0 . . ?
C21 C22 C23 112.9(2) . . ?
H22A C22 H22B 107.8 . . ?
C23 C22 H22A 109.0 . . ?
C23 C22 H22B 109.0 . . ?
C22 C23 H23A 108.9 . . ?
C22 C23 H23B 108.9 . . ?
H23A C23 H23B 107.7 . . ?
C24 C23 C22 113.4(3) . . ?
C24 C23 H23A 108.9 . . ?
C24 C23 H23B 108.9 . . ?
C23 C24 H24A 109.1 . . ?
C23 C24 H24B 109.1 . . ?
C23 C24 C25 112.5(3) . . ?
H24A C24 H24B 107.8 . . ?
C25 C24 H24A 109.1 . . ?
C25 C24 H24B 109.1 . . ?
C24 C25 H25A 109.2 . . ?
C24 C25 H25B 109.2 . . ?
H25A C25 H25B 107.9 . . ?
C26 C25 C24 112.0(2) . . ?
C26 C25 H25A 109.2 . . ?
C26 C25 H25B 109.2 . . ?
N5 C26 C25 112.0(2) . . ?
N5 C26 H26A 109.2 . . ?
N5 C26 H26B 109.2 . . ?
C25 C26 H26A 109.2 . . ?
C25 C26 H26B 109.2 . . ?
H26A C26 H26B 107.9 . . ?
N5 C27 C34 128.4(2) . . ?
N6 C27 N5 111.6(2) . . ?
N6 C27 C34 120.02(19) . . ?
N5 C28 C29 131.8(3) . . ?
N5 C28 C33 105.7(2) . . ?
C29 C28 C33 122.5(3) . . ?
C28 C29 H29 121.5 . . ?
C30 C29 C28 117.0(3) . . ?
C30 C29 H29 121.5 . . ?
C29 C30 H30 119.1 . . ?
C29 C30 C31 121.7(3) . . ?
C31 C30 H30 119.1 . . ?
C30 C31 H31 118.8 . . ?
C32 C31 C30 122.4(4) . . ?
C32 C31 H31 118.8 . . ?
C31 C32 H32 121.9 . . ?
C31 C32 C33 116.2(3) . . ?
C33 C32 H32 121.9 . . ?
N6 C33 C28 109.4(2) . . ?
N6 C33 C32 130.4(3) . . ?
C28 C33 C32 120.2(2) . . ?
N7 C34 C27 112.60(19) . . ?
N7 C34 C35 121.1(2) . . ?
C35 C34 C27 126.3(2) . . ?
C34 C35 H35 120.0 . . ?
C36 C35 C34 120.0(2) . . ?
C36 C35 H35 120.0 . . ?
C35 C36 H36 120.5 . . ?
C35 C36 C37 119.0(2) . . ?
C37 C36 H36 120.5 . . ?
C36 C37 H37 121.0 . . ?
C38 C37 C36 117.9(3) . . ?
C38 C37 H37 121.0 . . ?
N7 C38 C37 123.1(2) . . ?
N7 C38 H38 118.5 . . ?
C37 C38 H38 118.5 . . ?

loop_
_geom_bond_atom_site_label_1
_geom_bond_atom_site_label_2
_geom_bond_distance
_geom_bond_site_symmetry_2
_geom_bond_publ_flag
Co1 O2 2.0285(16) . ?
Co1 O4 2.0949(15) . ?
Co1 N3 2.1152(17) . ?
Co1 N4 2.1590(18) . ?
Co1 N6 2.1296(18) 3_666 ?
Co1 N7 2.1784(18) 3_666 ?
O1 C7 1.213(3) . ?
O2 C7 1.246(3) . ?
O3 C8 1.226(3) . ?
O4 C8 1.279(3) . ?
O5 N1 1.136(5) . ?
O6 N1 1.302(4) . ?
O5B N1 1.215(6) . ?
O6B N1 1.296(5) . ?
O1W H1WA 0.820(10) . ?
O1W H1WB 0.824(10) . ?
N1 C3 1.452(4) . ?
N2 C9 1.368(3) . ?
N2 C10 1.384(3) . ?
N2 C21 1.480(3) . ?
N3 C9 1.328(3) . ?
N3 C15 1.377(3) . ?
N4 C16 1.352(3) . ?
N4 C20 1.333(3) . ?
N5 C26 1.477(3) . ?
N5 C27 1.371(3) . ?
N5 C28 1.389(4) . ?
N6 C27 1.327(3) . ?
N6 C33 1.386(3) . ?
N7 C34 1.348(3) . ?
N7 C38 1.331(3) . ?
C1 C2 1.401(3) . ?
C1 C6 1.389(3) . ?
C1 C7 1.522(3) . ?
C2 C3 1.386(3) . ?
C2 C8 1.518(3) . ?
C3 C4 1.374(4) . ?
C4 H4 0.9300 . ?
C4 C5 1.374(4) . ?
C5 H5 0.9300 . ?
C5 C6 1.385(4) . ?
C6 H6 0.9300 . ?
C9 C16 1.472(3) . ?
C10 C11 1.397(3) . ?
C10 C15 1.398(3) . ?
C11 H11 0.9300 . ?
C11 C12 1.364(4) . ?
C12 H12 0.9300 . ?
C12 C13 1.388(4) . ?
C13 H13 0.9300 . ?
C13 C14 1.376(4) . ?
C14 H14 0.9300 . ?
C14 C15 1.400(3) . ?
C16 C17 1.378(3) . ?
C17 H17 0.9300 . ?
C17 C18 1.376(4) . ?
C18 H18 0.9300 . ?
C18 C19 1.370(4) . ?
C19 H19 0.9300 . ?
C19 C20 1.374(3) . ?
C20 H20 0.9300 . ?
C21 H21A 0.9700 . ?
C21 H21B 0.9700 . ?
C21 C22 1.513(4) . ?
C22 H22A 0.9700 . ?
C22 H22B 0.9700 . ?
C22 C23 1.515(4) . ?
C23 H23A 0.9700 . ?
C23 H23B 0.9700 . ?
C23 C24 1.515(4) . ?
C24 H24A 0.9700 . ?
C24 H24B 0.9700 . ?
C24 C25 1.522(4) . ?
C25 H25A 0.9700 . ?
C25 H25B 0.9700 . ?
C25 C26 1.519(4) . ?
C26 H26A 0.9700 . ?
C26 H26B 0.9700 . ?
C27 C34 1.469(3) . ?
C28 C29 1.391(4) . ?
C28 C33 1.395(4) . ?
C29 H29 0.9300 . ?
C29 C30 1.351(6) . ?
C30 H30 0.9300 . ?
C30 C31 1.392(5) . ?
C31 H31 0.9300 . ?
C31 C32 1.390(4) . ?
C32 H32 0.9300 . ?
C32 C33 1.399(4) . ?
C34 C35 1.375(3) . ?
C35 H35 0.9300 . ?
C35 C36 1.376(4) . ?
C36 H36 0.9300 . ?
C36 C37 1.385(4) . ?
C37 H37 0.9300 . ?
C37 C38 1.383(3) . ?
C38 H38 0.9300 . ?

loop_
_geom_hbond_atom_site_label_D
_geom_hbond_atom_site_label_H
_geom_hbond_atom_site_label_A
_geom_hbond_distance_DH
_geom_hbond_distance_HA
_geom_hbond_distance_DA
_geom_hbond_angle_DHA
_geom_hbond_site_symmetry_A
_geom_hbond_publ_flag
O1W H1WB O4 0.824(10) 1.953(13) 2.771(3) 172(5) . yes
C4 H4 O3 0.93 2.56 3.472(3) 167.3 2_756 yes
C4 H4 O5B 0.93 2.64 3.312(10) 130.0 2_756 yes
C17 H17 O1W 0.93 2.36 3.142(3) 141.2 2_656 yes
C20 H20 O1 0.93 2.48 2.997(3) 115.2 3_776 yes
C26 H26A O6B 0.97 2.51 3.404(6) 152.5 2_646 yes
C32 H32 N4 0.93 2.68 3.399(4) 134.3 3_666 yes
C37 H37 O6 0.93 2.40 3.042(5) 125.6 4_475 yes
C38 H38 O3 0.93 2.43 3.243(3) 145.5 3_666 yes
C38 H38 O4 0.93 2.62 3.194(3) 120.5 3_666 yes
C38 H38 O6 0.93 2.62 3.166(4) 117.7 4_475 yes

loop_
_geom_torsion_atom_site_label_1
_geom_torsion_atom_site_label_2
_geom_torsion_atom_site_label_3
_geom_torsion_atom_site_label_4
_geom_torsion
_geom_torsion_site_symmetry_1
_geom_torsion_site_symmetry_2
_geom_torsion_site_symmetry_3
_geom_torsion_site_symmetry_4
_geom_torsion_publ_flag
Co1 O2 C7 O1 -147.5(3) . . . . ?
Co1 O2 C7 C1 36.4(4) . . . . ?
Co1 O4 C8 O3 -103.5(2) . . . . ?
Co1 O4 C8 C2 77.9(2) . . . . ?
Co1 N3 C9 N2 170.90(14) . . . . ?
Co1 N3 C9 C16 -8.2(2) . . . . ?
Co1 N3 C15 C10 -167.08(16) . . . . ?
Co1 N3 C15 C14 12.0(4) . . . . ?
Co1 N4 C16 C9 -3.6(2) . . . . ?
Co1 N4 C16 C17 176.94(17) . . . . ?
Co1 N4 C20 C19 -177.8(2) . . . . ?
Co1 N6 C27 N5 -178.89(14) 3_666 . . . ?
Co1 N6 C27 C34 0.7(3) 3_666 . . . ?
Co1 N6 C33 C28 178.11(18) 3_666 . . . ?
Co1 N6 C33 C32 -2.3(4) 3_666 . . . ?
Co1 N7 C34 C27 -0.7(2) 3_666 . . . ?
Co1 N7 C34 C35 179.68(18) 3_666 . . . ?
Co1 N7 C38 C37 -179.8(2) 3_666 . . . ?
O5 N1 C3 C2 -44.5(7) . . . . ?
O5 N1 C3 C4 137.9(6) . . . . ?
O6 N1 C3 C2 119.9(3) . . . . ?
O6 N1 C3 C4 -57.8(4) . . . . ?
O5B N1 C3 C2 -7.4(9) . . . . ?
O5B N1 C3 C4 174.9(8) . . . . ?
O6B N1 C3 C2 -145.1(5) . . . . ?
O6B N1 C3 C4 37.2(6) . . . . ?
N1 C3 C4 C5 176.0(3) . . . . ?
N2 C9 C16 N4 -171.1(2) . . . . ?
N2 C9 C16 C17 8.3(4) . . . . ?
N2 C10 C11 C12 177.3(3) . . . . ?
N2 C10 C15 N3 0.8(3) . . . . ?
N2 C10 C15 C14 -178.4(2) . . . . ?
N2 C21 C22 C23 56.2(3) . . . . ?
N3 C9 C16 N4 7.9(3) . . . . ?
N3 C9 C16 C17 -172.7(2) . . . . ?
N4 C16 C17 C18 1.3(4) . . . . ?
N5 C27 C34 N7 179.5(2) . . . . ?
N5 C27 C34 C35 -0.9(4) . . . . ?
N5 C28 C29 C30 179.6(3) . . . . ?
N5 C28 C33 N6 0.3(3) . . . . ?
N5 C28 C33 C32 -179.3(2) . . . . ?
N6 C27 C34 N7 0.0(3) . . . . ?
N6 C27 C34 C35 179.6(2) . . . . ?
N7 C34 C35 C36 0.1(4) . . . . ?
C1 C2 C3 N1 -175.2(2) . . . . ?
C1 C2 C3 C4 2.2(4) . . . . ?
C1 C2 C8 O3 100.0(3) . . . . ?
C1 C2 C8 O4 -81.3(3) . . . . ?
C2 C1 C6 C5 -0.8(4) . . . . ?
C2 C1 C7 O1 -149.6(3) . . . . ?
C2 C1 C7 O2 26.8(4) . . . . ?
C2 C3 C4 C5 -1.6(4) . . . . ?
C3 C2 C8 O3 -75.2(3) . . . . ?
C3 C2 C8 O4 103.5(2) . . . . ?
C3 C4 C5 C6 -0.3(4) . . . . ?
C4 C5 C6 C1 1.5(4) . . . . ?
C6 C1 C2 C3 -1.0(3) . . . . ?
C6 C1 C2 C8 -176.3(2) . . . . ?
C6 C1 C7 O1 26.9(4) . . . . ?
C6 C1 C7 O2 -156.7(2) . . . . ?
C7 C1 C2 C3 175.4(2) . . . . ?
C7 C1 C2 C8 0.2(3) . . . . ?
C7 C1 C6 C5 -177.4(2) . . . . ?
C8 C2 C3 N1 0.1(4) . . . . ?
C8 C2 C3 C4 177.6(2) . . . . ?
C9 N2 C10 C11 -177.8(3) . . . . ?
C9 N2 C10 C15 0.1(2) . . . . ?
C9 N2 C21 C22 65.7(3) . . . . ?
C9 N3 C15 C10 -1.3(2) . . . . ?
C9 N3 C15 C14 177.8(2) . . . . ?
C9 C16 C17 C18 -178.1(2) . . . . ?
C10 N2 C9 N3 -0.9(2) . . . . ?
C10 N2 C9 C16 178.1(2) . . . . ?
C10 N2 C21 C22 -98.4(3) . . . . ?
C10 C11 C12 C13 0.1(4) . . . . ?
C11 C10 C15 N3 178.9(2) . . . . ?
C11 C10 C15 C14 -0.3(4) . . . . ?
C11 C12 C13 C14 0.7(4) . . . . ?
C12 C13 C14 C15 -1.2(4) . . . . ?
C13 C14 C15 N3 -178.0(2) . . . . ?
C13 C14 C15 C10 1.0(3) . . . . ?
C15 N3 C9 N2 1.4(2) . . . . ?
C15 N3 C9 C16 -177.69(18) . . . . ?
C15 C10 C11 C12 -0.3(4) . . . . ?
C16 N4 C20 C19 1.3(4) . . . . ?
C16 C17 C18 C19 0.6(4) . . . . ?
C17 C18 C19 C20 -1.4(4) . . . . ?
C18 C19 C20 N4 0.5(4) . . . . ?
C20 N4 C16 C9 177.2(2) . . . . ?
C20 N4 C16 C17 -2.2(3) . . . . ?
C21 N2 C9 N3 -167.2(2) . . . . ?
C21 N2 C9 C16 11.9(4) . . . . ?
C21 N2 C10 C11 -10.4(4) . . . . ?
C21 N2 C10 C15 167.4(2) . . . . ?
C21 C22 C23 C24 -178.6(2) . . . . ?
C22 C23 C24 C25 175.7(2) . . . . ?
C23 C24 C25 C26 65.2(4) . . . . ?
C24 C25 C26 N5 -175.1(3) . . . . ?
C26 N5 C27 N6 178.1(2) . . . . ?
C26 N5 C27 C34 -1.5(4) . . . . ?
C26 N5 C28 C29 2.3(4) . . . . ?
C26 N5 C28 C33 -178.3(2) . . . . ?
C27 N5 C26 C25 -83.7(3) . . . . ?
C27 N5 C28 C29 -179.8(3) . . . . ?
C27 N5 C28 C33 -0.4(3) . . . . ?
C27 N6 C33 C28 -0.1(3) . . . . ?
C27 N6 C33 C32 179.5(3) . . . . ?
C27 C34 C35 C36 -179.5(2) . . . . ?
C28 N5 C26 C25 93.7(3) . . . . ?
C28 N5 C27 N6 0.4(3) . . . . ?
C28 N5 C27 C34 -179.1(2) . . . . ?
C28 C29 C30 C31 -0.4(6) . . . . ?
C29 C28 C33 N6 179.8(2) . . . . ?
C29 C28 C33 C32 0.1(4) . . . . ?
C29 C30 C31 C32 0.1(6) . . . . ?
C30 C31 C32 C33 0.3(5) . . . . ?
C31 C32 C33 N6 -180.0(3) . . . . ?
C31 C32 C33 C28 -0.4(4) . . . . ?
C33 N6 C27 N5 -0.2(2) . . . . ?
C33 N6 C27 C34 179.41(19) . . . . ?
C33 C28 C29 C30 0.3(5) . . . . ?
C34 N7 C38 C37 0.0(4) . . . . ?
C34 C35 C36 C37 0.1(4) . . . . ?
C35 C36 C37 C38 -0.2(4) . . . . ?
C36 C37 C38 N7 0.2(4) . . . . ?
C38 N7 C34 C27 179.51(19) . . . . ?
C38 N7 C34 C35 -0.1(3) . . . . ?
